data_7243089
loop_
_publ_author_name
'Hu, Fangzhi'
'Wang, Liang'
'Ge, Chunyan'
'Li, Xinyao'
'Ding, Zhanshuai'
'Xu, Lubin'
'Li, Shuai-Shuai'

_publ_section_title
;
 Divergent \a-functionalization of cyclic amines via ring construction by
 molecular O2 oxidized dearomatization and ring deconstruction by
 aromatization-driven C--C \s-bond cleavage
;
_journal_issue 15
_journal_name_full 'Green Chemistry'
_journal_page_first 5535
_journal_page_last 5541
_journal_paper_doi 10.1039/D1GC00941A
_journal_volume 23
_journal_year 2021
_chemical_formula_sum 'C25 H34 N2 O2'
_chemical_formula_weight 394.54
_space_group_IT_number 148
_space_group_name_Hall '-R 3'
_space_group_name_H-M_alt 'R -3 :H'
_atom_sites_solution_hydrogens geom
_atom_sites_solution_primary direct
_atom_sites_solution_secondary difmap
_audit_creation_method SHELXL-97
_audit_update_record
;
2021-01-21 deposited with the CCDC.	2021-06-02 downloaded from the CCDC.
;
_cell_angle_alpha 90.00
_cell_angle_beta 90.00
_cell_angle_gamma 120.00
_cell_formula_units_Z 18
_cell_length_a 34.3408(11)
_cell_length_b 34.3408(11)
_cell_length_c 10.4316(3)
_cell_measurement_temperature 293(2)
_cell_volume 10653.7(6)
_computing_structure_refinement 'SHELXL-97 (Sheldrick, 1997)'
_computing_structure_solution 'SHELXS-97 (Sheldrick, 1990)'
_diffrn_ambient_temperature 293(2)
_diffrn_measured_fraction_theta_full 1.000
_diffrn_measured_fraction_theta_max 1.000
_diffrn_radiation_monochromator graphite
_diffrn_radiation_source 'fine-focus sealed tube'
_diffrn_radiation_type CuK\a
_diffrn_radiation_wavelength 1.54184
_diffrn_reflns_av_R_equivalents 0.0452
_diffrn_reflns_av_sigmaI/netI 0.0314
_diffrn_reflns_limit_h_max 41
_diffrn_reflns_limit_h_min -40
_diffrn_reflns_limit_k_max 41
_diffrn_reflns_limit_k_min -27
_diffrn_reflns_limit_l_max 12
_diffrn_reflns_limit_l_min -12
_diffrn_reflns_number 23249
_diffrn_reflns_theta_full 67.19
_diffrn_reflns_theta_max 67.19
_diffrn_reflns_theta_min 2.57
_exptl_absorpt_coefficient_mu 0.545
_exptl_absorpt_correction_T_max 0.9425
_exptl_absorpt_correction_T_min 0.9375
_exptl_crystal_density_diffrn 1.107
_exptl_crystal_density_method 'not measured'
_exptl_crystal_F_000 3852
_exptl_crystal_size_max 0.12
_exptl_crystal_size_mid 0.12
_exptl_crystal_size_min 0.11
_refine_diff_density_max 0.464
_refine_diff_density_min -0.221
_refine_diff_density_rms 0.054
_refine_ls_extinction_coef 0.00032(7)
_refine_ls_extinction_expression Fc^*^=kFc[1+0.001xFc^2^\l^3^/sin(2\q)]^-1/4^
_refine_ls_extinction_method SHELXL
_refine_ls_goodness_of_fit_ref 1.048
_refine_ls_hydrogen_treatment mixed
_refine_ls_matrix_type full
_refine_ls_number_parameters 287
_refine_ls_number_reflns 4238
_refine_ls_number_restraints 6
_refine_ls_restrained_S_all 1.092
_refine_ls_R_factor_all 0.1047
_refine_ls_R_factor_gt 0.0732
_refine_ls_shift/su_max 0.000
_refine_ls_shift/su_mean 0.000
_refine_ls_structure_factor_coef Fsqd
_refine_ls_weighting_details 'calc w=1/[\s^2^(Fo^2^)+(0.1434P)^2^+3.4873P] where P=(Fo^2^+2Fc^2^)/3'
_refine_ls_weighting_scheme calc
_refine_ls_wR_factor_gt 0.2217
_refine_ls_wR_factor_ref 0.2539
_reflns_number_gt 2624
_reflns_number_total 4238
_reflns_threshold_expression >2sigma(I)
_cod_data_source_file d1gc00941a2.cif
_cod_data_source_block exp_11352
_cod_depositor_comments 'Adding full bibliography for 7243088--7243090.cif.'
_cod_original_cell_volume 10653.8(6)
_cod_database_code 7243089

loop_
_symmetry_equiv_pos_as_xyz
'x, y, z'
'-y, x-y, z'
'-x+y, -x, z'
'x+2/3, y+1/3, z+1/3'
'-y+2/3, x-y+1/3, z+1/3'
'-x+y+2/3, -x+1/3, z+1/3'
'x+1/3, y+2/3, z+2/3'
'-y+1/3, x-y+2/3, z+2/3'
'-x+y+1/3, -x+2/3, z+2/3'
'-x, -y, -z'
'y, -x+y, -z'
'x-y, x, -z'
'-x+2/3, -y+1/3, -z+1/3'
'y+2/3, -x+y+1/3, -z+1/3'
'x-y+2/3, x+1/3, -z+1/3'
'-x+1/3, -y+2/3, -z+2/3'
'y+1/3, -x+y+2/3, -z+2/3'
'x-y+1/3, x+2/3, -z+2/3'

loop_
_atom_site_label
_atom_site_type_symbol
_atom_site_fract_x
_atom_site_fract_y
_atom_site_fract_z
_atom_site_U_iso_or_equiv
_atom_site_adp_type
_atom_site_occupancy
_atom_site_symmetry_multiplicity
_atom_site_calc_flag
_atom_site_refinement_flags
_atom_site_disorder_assembly
_atom_site_disorder_group
N1 N 0.21730(12) 0.07572(13) 0.4729(4) 0.1297(15) Uani 1 1 d D . .
N2 N 0.15166(8) -0.08724(8) -0.0270(2) 0.0755(7) Uani 1 1 d . . .
O1 O 0.14845(7) -0.05725(8) 0.2201(2) 0.0901(8) Uani 1 1 d . . .
H1 H 0.1526 -0.0670 0.1528 0.135 Uiso 1 1 calc R . .
O2 O 0.30987(9) 0.04359(10) -0.2616(2) 0.1060(9) Uani 1 1 d . A .
C1 C 0.22103(11) 0.04723(11) 0.3894(3) 0.0813(9) Uani 1 1 d . A .
C2 C 0.18365(10) 0.00838(11) 0.3435(3) 0.0768(9) Uani 1 1 d . . .
H2 H 0.1551 0.0013 0.3715 0.092 Uiso 1 1 calc R A .
C3 C 0.18784(10) -0.01982(9) 0.2575(2) 0.0670(7) Uani 1 1 d . A .
C4 C 0.22927(9) -0.01160(9) 0.2132(2) 0.0620(7) Uani 1 1 d . . .
C5 C 0.26606(10) 0.02713(10) 0.2586(3) 0.0732(8) Uani 1 1 d . A .
H5 H 0.2945 0.0341 0.2300 0.088 Uiso 1 1 calc R . .
C6 C 0.26296(11) 0.05592(11) 0.3438(3) 0.0822(9) Uani 1 1 d . . .
H6 H 0.2889 0.0814 0.3714 0.099 Uiso 1 1 calc R A .
C7 C 0.23432(11) -0.04338(10) 0.1241(3) 0.0693(7) Uani 1 1 d . A .
H7A H 0.2107 -0.0739 0.1423 0.083 Uiso 1 1 calc R . .
H7B H 0.2629 -0.0417 0.1409 0.083 Uiso 1 1 calc R . .
C8 C 0.23209(10) -0.03334(9) -0.0171(3) 0.0643(7) Uani 1 1 d . . .
C9 C 0.27181(10) -0.00167(10) -0.0749(3) 0.0707(8) Uani 1 1 d . A .
H9 H 0.2986 0.0106 -0.0289 0.085 Uiso 1 1 calc R . .
C10 C 0.27224(11) 0.01192(11) -0.1997(3) 0.0786(9) Uani 1 1 d . . .
C11 C 0.23254(12) -0.00659(12) -0.2686(3) 0.0855(10) Uani 1 1 d . A .
H11 H 0.2324 0.0028 -0.3521 0.103 Uiso 1 1 calc R . .
C12 C 0.19331(12) -0.03899(11) -0.2128(3) 0.0809(9) Uani 1 1 d . . .
H12 H 0.1669 -0.0519 -0.2604 0.097 Uiso 1 1 calc R A .
C13 C 0.19217(10) -0.05286(9) -0.0870(3) 0.0673(7) Uani 1 1 d . A .
C14 C 0.14755(14) -0.13268(11) -0.0288(4) 0.1009(12) Uani 1 1 d . . .
H14A H 0.1691 -0.1337 0.0292 0.121 Uiso 1 1 calc R . .
H14B H 0.1527 -0.1402 -0.1145 0.121 Uiso 1 1 calc R . .
C15 C 0.10049(16) -0.16453(14) 0.0137(4) 0.1208(16) Uani 1 1 d . . .
H15A H 0.0998 -0.1721 0.1036 0.145 Uiso 1 1 calc R . .
H15B H 0.0874 -0.1920 -0.0365 0.145 Uiso 1 1 calc R . .
C16 C 0.07516(13) -0.13893(14) -0.0085(4) 0.1093(14) Uani 1 1 d . . .
H16A H 0.0484 -0.1566 -0.0599 0.131 Uiso 1 1 calc R . .
H16B H 0.0663 -0.1317 0.0724 0.131 Uiso 1 1 calc R . .
C17 C 0.10837(11) -0.09621(12) -0.0792(3) 0.0868(10) Uani 1 1 d . . .
H17 H 0.1073 -0.1027 -0.1710 0.104 Uiso 1 1 calc R . .
C18 C 0.10138(13) -0.05605(14) -0.0599(4) 0.1007(11) Uani 1 1 d . . .
H18A H 0.1008 -0.0506 0.0311 0.121 Uiso 1 1 calc R . .
H18B H 0.1264 -0.0295 -0.0977 0.121 Uiso 1 1 calc R . .
C19 C 0.0586(2) -0.0640(2) -0.1195(6) 0.158(2) Uani 1 1 d D . .
H19 H 0.0363 -0.0940 -0.1140 0.189 Uiso 1 1 calc R . .
C20 C 0.0452(3) -0.0415(3) -0.1737(11) 0.265(5) Uani 1 1 d D . .
H20A H 0.0643 -0.0108 -0.1854 0.318 Uiso 1 1 calc R . .
H20B H 0.0157 -0.0550 -0.2033 0.318 Uiso 1 1 calc R . .
C21 C 0.1727(2) 0.0704(2) 0.5087(6) 0.161(2) Uani 1 1 d D A .
H21A H 0.1762 0.0995 0.5306 0.194 Uiso 1 1 calc R . .
H21B H 0.1522 0.0583 0.4367 0.194 Uiso 1 1 calc R . .
C22 C 0.1549(3) 0.0409(2) 0.6153(7) 0.197(3) Uani 1 1 d D . .
H22A H 0.1519 0.0123 0.5936 0.296 Uiso 1 1 calc R A .
H22B H 0.1259 0.0368 0.6371 0.296 Uiso 1 1 calc R . .
H22C H 0.1748 0.0535 0.6871 0.296 Uiso 1 1 calc R . .
C23 C 0.2531(3) 0.1245(3) 0.4839(9) 0.109(4) Uani 0.516(13) 1 d PD A 1
H23A H 0.2399 0.1432 0.5008 0.130 Uiso 0.516(13) 1 calc PR A 1
H23B H 0.2708 0.1349 0.4060 0.130 Uiso 0.516(13) 1 calc PR A 1
C24 C 0.2814(4) 0.1253(5) 0.5957(9) 0.131(4) Uani 0.516(13) 1 d PD A 1
H24A H 0.2655 0.1220 0.6743 0.196 Uiso 0.516(13) 1 calc PR A 1
H24B H 0.3092 0.1533 0.5965 0.196 Uiso 0.516(13) 1 calc PR A 1
H24C H 0.2875 0.1010 0.5874 0.196 Uiso 0.516(13) 1 calc PR A 1
C23' C 0.2563(3) 0.1062(2) 0.5583(9) 0.088(3) Uani 0.484(13) 1 d PD A 2
H23C H 0.2459 0.1067 0.6444 0.105 Uiso 0.484(13) 1 calc PR A 2
H23D H 0.2781 0.0961 0.5623 0.105 Uiso 0.484(13) 1 calc PR A 2
C24' C 0.2768(4) 0.1521(3) 0.4980(12) 0.121(4) Uani 0.484(13) 1 d PD A 2
H24D H 0.2900 0.1519 0.4171 0.182 Uiso 0.484(13) 1 calc PR A 2
H24E H 0.2996 0.1739 0.5537 0.182 Uiso 0.484(13) 1 calc PR A 2
H24F H 0.2539 0.1600 0.4848 0.182 Uiso 0.484(13) 1 calc PR A 2
C25 C 0.35033(13) 0.06602(16) -0.1867(4) 0.1147(14) Uani 1 1 d . . .
H25A H 0.3450 0.0790 -0.1119 0.172 Uiso 1 1 calc R A .
H25B H 0.3738 0.0894 -0.2371 0.172 Uiso 1 1 calc R . .
H25C H 0.3592 0.0447 -0.1612 0.172 Uiso 1 1 calc R . .

loop_
_atom_site_aniso_label
_atom_site_aniso_U_11
_atom_site_aniso_U_22
_atom_site_aniso_U_33
_atom_site_aniso_U_23
_atom_site_aniso_U_13
_atom_site_aniso_U_12
N1 0.094(2) 0.132(3) 0.142(3) -0.071(2) 0.001(2) 0.041(2)
N2 0.0782(16) 0.0660(14) 0.0671(14) -0.0065(11) -0.0041(12) 0.0245(12)
O1 0.0719(13) 0.0901(15) 0.0701(14) -0.0137(11) 0.0030(10) 0.0119(11)
O2 0.0920(17) 0.129(2) 0.0791(15) 0.0146(14) 0.0256(13) 0.0415(15)
C1 0.079(2) 0.085(2) 0.0687(18) -0.0164(15) -0.0032(15) 0.0327(17)
C2 0.0678(17) 0.091(2) 0.0600(16) -0.0077(15) 0.0003(13) 0.0307(16)
C3 0.0697(17) 0.0664(16) 0.0491(14) 0.0008(12) -0.0050(12) 0.0223(13)
C4 0.0714(17) 0.0621(15) 0.0494(13) 0.0053(11) -0.0061(12) 0.0309(13)
C5 0.0644(17) 0.0797(19) 0.0700(17) -0.0031(15) -0.0051(13) 0.0318(15)
C6 0.075(2) 0.0748(19) 0.079(2) -0.0171(16) -0.0108(16) 0.0245(16)
C7 0.0797(18) 0.0711(17) 0.0628(16) 0.0012(13) -0.0054(14) 0.0419(15)
C8 0.0758(17) 0.0635(16) 0.0590(15) -0.0039(12) -0.0005(13) 0.0389(14)
C9 0.0751(18) 0.0787(18) 0.0660(17) -0.0060(14) 0.0031(14) 0.0441(16)
C10 0.084(2) 0.086(2) 0.0671(18) 0.0036(15) 0.0168(16) 0.0434(17)
C11 0.098(2) 0.104(2) 0.0557(16) 0.0043(16) 0.0029(16) 0.051(2)
C12 0.087(2) 0.093(2) 0.0578(16) -0.0048(15) -0.0022(15) 0.0417(18)
C13 0.0778(18) 0.0657(16) 0.0563(15) -0.0057(12) 0.0012(13) 0.0343(14)
C14 0.120(3) 0.0612(19) 0.108(3) -0.0097(18) -0.004(2) 0.035(2)
C15 0.129(4) 0.082(2) 0.106(3) 0.000(2) -0.018(3) 0.018(2)
C16 0.087(2) 0.098(3) 0.091(3) -0.011(2) -0.004(2) 0.007(2)
C17 0.080(2) 0.087(2) 0.0724(19) -0.0138(16) -0.0076(16) 0.0256(17)
C18 0.088(2) 0.119(3) 0.098(3) -0.010(2) -0.006(2) 0.054(2)
C19 0.141(4) 0.166(5) 0.179(6) -0.011(4) -0.034(4) 0.086(4)
C20 0.267(11) 0.258(10) 0.331(13) -0.060(9) -0.132(10) 0.176(9)
C21 0.179(6) 0.138(5) 0.146(5) -0.060(4) 0.012(4) 0.063(4)
C22 0.225(8) 0.180(7) 0.154(6) -0.035(5) -0.022(6) 0.076(6)
C23 0.141(9) 0.101(8) 0.101(6) -0.015(6) -0.021(6) 0.072(8)
C24 0.129(9) 0.159(11) 0.092(6) -0.025(6) -0.028(6) 0.063(8)
C23' 0.084(6) 0.087(5) 0.087(6) -0.028(5) -0.018(5) 0.040(4)
C24' 0.113(8) 0.089(7) 0.142(9) 0.000(7) -0.011(7) 0.035(6)
C25 0.084(2) 0.130(3) 0.101(3) 0.002(2) 0.030(2) 0.031(2)

loop_
_atom_type_symbol
_atom_type_description
_atom_type_scat_dispersion_real
_atom_type_scat_dispersion_imag
_atom_type_scat_source
C C 0.0181 0.0091 'International Tables Vol C Tables 4.2.6.8 and 6.1.1.4'
H H 0.0000 0.0000 'International Tables Vol C Tables 4.2.6.8 and 6.1.1.4'
N N 0.0311 0.0180 'International Tables Vol C Tables 4.2.6.8 and 6.1.1.4'
O O 0.0492 0.0322 'International Tables Vol C Tables 4.2.6.8 and 6.1.1.4'

loop_
_geom_angle_atom_site_label_1
_geom_angle_atom_site_label_2
_geom_angle_atom_site_label_3
_geom_angle
_geom_angle_site_symmetry_1
_geom_angle_site_symmetry_3
_geom_angle_publ_flag
C1 N1 C21 122.0(3) . . ?
C1 N1 C23 122.0(5) . . ?
C21 N1 C23 109.4(5) . . ?
C1 N1 C23' 120.4(4) . . ?
C21 N1 C23' 115.8(4) . . ?
C23 N1 C23' 40.3(4) . . ?
C13 N2 C17 118.3(3) . . ?
C13 N2 C14 113.5(3) . . ?
C17 N2 C14 102.7(3) . . ?
C10 O2 C25 116.5(3) . . ?
N1 C1 C2 122.3(3) . . ?
N1 C1 C6 121.4(3) . . ?
C2 C1 C6 116.3(3) . . ?
C3 C2 C1 121.7(3) . . ?
O1 C3 C2 116.2(3) . . ?
O1 C3 C4 121.7(3) . . ?
C2 C3 C4 122.1(3) . . ?
C5 C4 C3 115.7(3) . . ?
C5 C4 C7 121.8(3) . . ?
C3 C4 C7 122.4(2) . . ?
C6 C5 C4 123.5(3) . . ?
C5 C6 C1 120.6(3) . . ?
C4 C7 C8 113.3(2) . . ?
C9 C8 C13 119.7(3) . . ?
C9 C8 C7 117.2(3) . . ?
C13 C8 C7 123.1(3) . . ?
C10 C9 C8 121.0(3) . . ?
O2 C10 C9 124.1(3) . . ?
O2 C10 C11 116.3(3) . . ?
C9 C10 C11 119.6(3) . . ?
C12 C11 C10 119.6(3) . . ?
C11 C12 C13 121.7(3) . . ?
C12 C13 C8 118.5(3) . . ?
C12 C13 N2 122.7(3) . . ?
C8 C13 N2 118.8(2) . . ?
N2 C14 C15 105.3(3) . . ?
C14 C15 C16 104.5(3) . . ?
C17 C16 C15 105.0(3) . . ?
N2 C17 C16 102.4(3) . . ?
N2 C17 C18 111.3(3) . . ?
C16 C17 C18 115.2(3) . . ?
C19 C18 C17 111.5(4) . . ?
C20 C19 C18 136.8(8) . . ?
C22 C21 N1 109.2(7) . . ?
N1 C23 C24 103.7(9) . . ?
C24' C23' N1 105.6(9) . . ?

loop_
_geom_bond_atom_site_label_1
_geom_bond_atom_site_label_2
_geom_bond_distance
_geom_bond_site_symmetry_2
_geom_bond_publ_flag
N1 C1 1.363(4) . ?
N1 C21 1.497(7) . ?
N1 C23 1.507(8) . ?
N1 C23' 1.510(8) . ?
N2 C13 1.442(4) . ?
N2 C17 1.464(4) . ?
N2 C14 1.495(4) . ?
O1 C3 1.377(3) . ?
O2 C10 1.365(4) . ?
O2 C25 1.436(5) . ?
C1 C2 1.395(4) . ?
C1 C6 1.400(4) . ?
C2 C3 1.379(4) . ?
C3 C4 1.384(4) . ?
C4 C5 1.382(4) . ?
C4 C7 1.508(4) . ?
C5 C6 1.372(4) . ?
C7 C8 1.524(4) . ?
C8 C9 1.387(4) . ?
C8 C13 1.394(4) . ?
C9 C10 1.381(4) . ?
C10 C11 1.383(5) . ?
C11 C12 1.376(5) . ?
C12 C13 1.389(4) . ?
C14 C15 1.496(6) . ?
C15 C16 1.532(6) . ?
C16 C17 1.524(5) . ?
C17 C18 1.527(5) . ?
C18 C19 1.488(7) . ?
C19 C20 1.220(7) . ?
C21 C22 1.421(7) . ?
C23 C24 1.511(9) . ?
C23' C24' 1.506(9) . ?
